data_4325916
loop_
_publ_author_name
'Curtis M. Zaleski'
'Choong-Sun Lim'
'Annabel D. Cutland-Van Noord'
'Jeff W. Kampf'
'Vincent L. Pecoraro'

_publ_section_title
;
 Effects of the Central Lanthanide Ion Crystal Radius on the
 15-MCCuII(N)pheHA-5 Structure
;
_journal_name_full 'Inorganic Chemistry'
_journal_page_first 7707
_journal_page_last 7717
_journal_paper_doi 10.1021/ic200740h
_journal_volume 50
_journal_year 2011
_chemical_absolute_configuration ad
_chemical_formula_sum 'C45 H67 Cu5 Ho N12 O25'
_chemical_formula_weight 1658.74
_chemical_name_systematic
;
 ?
;
_space_group_IT_number 76
_symmetry_cell_setting tetragonal
_symmetry_space_group_name_Hall 'P 4w'
_symmetry_space_group_name_H-M 'P 41'
_atom_sites_solution_hydrogens geom
_atom_sites_solution_primary direct
_atom_sites_solution_secondary difmap
_audit_creation_method SHELXL-97
_cell_angle_alpha 90.00
_cell_angle_beta 90.00
_cell_angle_gamma 90.00
_cell_formula_units_Z 4
_cell_length_a 19.244(2)
_cell_length_b 19.244(2)
_cell_length_c 18.344(3)
_cell_measurement_reflns_used 7025
_cell_measurement_temperature 158(2)
_cell_measurement_theta_max 29.49
_cell_measurement_theta_min 2.22
_cell_volume 6793.4(15)
_computing_cell_refinement 'Bruker SMART'
_computing_data_collection 'Bruker SMART'
_computing_data_reduction 'Bruker SHELXTL'
_computing_molecular_graphics 'Bruker SHELXTL'
_computing_publication_material 'Bruker SHELXTL'
_computing_structure_refinement 'Bruker SHELXTL'
_computing_structure_solution 'Bruker SHELXTL'
_diffrn_ambient_temperature 158(2)
_diffrn_measured_fraction_theta_full 0.991
_diffrn_measured_fraction_theta_max 0.991
_diffrn_measurement_device_type 'CCD area detector'
_diffrn_measurement_method 'phi and omega scans'
_diffrn_radiation_monochromator graphite
_diffrn_radiation_source 'fine-focus sealed tube'
_diffrn_radiation_type MoK\a
_diffrn_radiation_wavelength 0.71073
_diffrn_reflns_av_R_equivalents 0.0713
_diffrn_reflns_av_sigmaI/netI 0.0525
_diffrn_reflns_limit_h_max 18
_diffrn_reflns_limit_h_min -17
_diffrn_reflns_limit_k_max 25
_diffrn_reflns_limit_k_min -25
_diffrn_reflns_limit_l_max 23
_diffrn_reflns_limit_l_min -24
_diffrn_reflns_number 85916
_diffrn_reflns_theta_full 28.41
_diffrn_reflns_theta_max 28.41
_diffrn_reflns_theta_min 2.12
_exptl_absorpt_coefficient_mu 2.768
_exptl_absorpt_correction_T_max 0.875
_exptl_absorpt_correction_T_min 0.575
_exptl_absorpt_correction_type multi-scan
_exptl_absorpt_process_details 'Blessing, Acta Cryst. (1995) A51 33-38.'
_exptl_crystal_colour blue
_exptl_crystal_density_diffrn 1.622
_exptl_crystal_description plate
_exptl_crystal_F_000 3332
_exptl_crystal_size_max 0.40
_exptl_crystal_size_mid 0.36
_exptl_crystal_size_min 0.22
_refine_diff_density_max 0.964
_refine_diff_density_min -0.945
_refine_diff_density_rms 0.149
_refine_ls_abs_structure_details 'Flack H D (1983), Acta Cryst. A39, 876-881'
_refine_ls_abs_structure_Flack 0.020(11)
_refine_ls_extinction_method none
_refine_ls_goodness_of_fit_ref 1.105
_refine_ls_hydrogen_treatment mixed
_refine_ls_matrix_type full
_refine_ls_number_parameters 803
_refine_ls_number_reflns 16681
_refine_ls_number_restraints 13
_refine_ls_restrained_S_all 1.105
_refine_ls_R_factor_all 0.0577
_refine_ls_R_factor_gt 0.0497
_refine_ls_shift/su_max 0.005
_refine_ls_shift/su_mean 0.000
_refine_ls_structure_factor_coef Fsqd
_refine_ls_weighting_details 'calc w=1/[\s^2^(Fo^2^)+(0.0499P)^2^+33.4161P] where P=(Fo^2^+2Fc^2^)/3'
_refine_ls_weighting_scheme calc
_refine_ls_wR_factor_gt 0.1286
_refine_ls_wR_factor_ref 0.1351
_reflns_number_gt 15063
_reflns_number_total 16681
_reflns_threshold_expression >2sigma(I)
_cod_data_source_file ic200740h_si_001_20.cif
_cod_data_source_block Ho-3
_cod_original_cell_volume 6793.7(15)
_cod_database_code 4325916

loop_
_symmetry_equiv_pos_as_xyz
'x, y, z'
'-x, -y, z+1/2'
'-y, x, z+1/4'
'y, -x, z+3/4'

loop_
_atom_site_label
_atom_site_type_symbol
_atom_site_fract_x
_atom_site_fract_y
_atom_site_fract_z
_atom_site_U_iso_or_equiv
_atom_site_adp_type
_atom_site_occupancy
_atom_site_symmetry_multiplicity
_atom_site_calc_flag
_atom_site_refinement_flags
Ho1 Ho 0.762587(19) 0.341037(16) -0.064991(18) 0.02341(8) Uani 1 1 d .
Cu1 Cu 0.74456(5) 0.17556(4) 0.05052(5) 0.02852(19) Uani 1 1 d .
Cu2 Cu 0.71714(4) 0.18992(4) -0.19442(5) 0.02332(17) Uani 1 1 d .
Cu3 Cu 0.75950(5) 0.41257(4) -0.26306(5) 0.02420(18) Uani 1 1 d .
Cu4 Cu 0.79912(4) 0.53615(4) -0.05753(5) 0.02337(17) Uani 1 1 d .
Cu5 Cu 0.75118(5) 0.39584(5) 0.13713(5) 0.0301(2) Uani 1 1 d .
O1 O 0.7317(3) 0.0918(3) -0.0038(3) 0.0318(11) Uani 1 1 d .
O2 O 0.7281(3) 0.2224(3) -0.0398(3) 0.0289(11) Uani 1 1 d .
O3 O 0.7326(2) 0.2103(2) -0.2951(3) 0.0280(11) Uani 1 1 d .
O4 O 0.7324(3) 0.2871(2) -0.1778(3) 0.0236(9) Uani 1 1 d .
O5 O 0.7916(3) 0.5062(3) -0.2722(3) 0.0316(11) Uani 1 1 d .
O6 O 0.7793(3) 0.4225(2) -0.1608(3) 0.0260(10) Uani 1 1 d .
O7 O 0.8039(3) 0.5731(3) 0.0404(3) 0.0275(10) Uani 1 1 d .
O8 O 0.7617(3) 0.4539(2) -0.0110(3) 0.0267(10) Uani 1 1 d .
O9 O 0.7622(4) 0.3195(3) 0.2066(3) 0.0395(14) Uani 1 1 d .
O10 O 0.7609(3) 0.3257(2) 0.0628(3) 0.0311(12) Uani 1 1 d .
N1 N 0.6914(3) 0.0900(3) -0.1975(4) 0.0262(12) Uani 1 1 d .
H1A H 0.6442 0.0859 -0.2045 0.031 Uiso 1 1 calc R
H1B H 0.7133 0.0690 -0.2363 0.031 Uiso 1 1 calc R
N2 N 0.7183(3) 0.1731(3) -0.0921(3) 0.0231(11) Uani 1 1 d .
N3 N 0.7339(3) 0.3859(3) -0.3661(4) 0.0320(13) Uani 1 1 d .
H3C H 0.6875 0.3938 -0.3744 0.038 Uiso 1 1 calc R
H3D H 0.7593 0.4115 -0.3990 0.038 Uiso 1 1 calc R
N4 N 0.7377(3) 0.3175(3) -0.2459(3) 0.0237(11) Uani 1 1 d .
N5 N 0.8434(3) 0.6134(3) -0.1159(3) 0.0268(12) Uani 1 1 d .
H5A H 0.8286 0.6559 -0.0988 0.032 Uiso 1 1 calc R
H5B H 0.8910 0.6114 -0.1116 0.032 Uiso 1 1 calc R
N6 N 0.8030(3) 0.4899(3) -0.1495(3) 0.0260(12) Uani 1 1 d .
N7 N 0.7421(4) 0.4810(3) 0.2017(3) 0.0341(14) Uani 1 1 d .
H7A H 0.6962 0.4935 0.2063 0.041 Uiso 1 1 calc R
H7B H 0.7597 0.4720 0.2474 0.041 Uiso 1 1 calc R
N8 N 0.7580(3) 0.4661(3) 0.0636(4) 0.0287(12) Uani 1 1 d .
N9 N 0.7476(5) 0.1383(4) 0.1519(4) 0.0425(18) Uani 1 1 d .
H9A H 0.7042 0.1223 0.1646 0.051 Uiso 1 1 calc R
H9B H 0.7779 0.1013 0.1536 0.051 Uiso 1 1 calc R
N10 N 0.7643(4) 0.2612(3) 0.0989(4) 0.0352(15) Uani 1 1 d .
C1 C 0.7212(3) 0.1080(4) -0.0692(5) 0.0296(14) Uani 1 1 d .
C2 C 0.7113(4) 0.0538(3) -0.1289(4) 0.0281(15) Uani 1 1 d .
H2 H 0.6730 0.0216 -0.1144 0.034 Uiso 1 1 calc R
C3 C 0.7781(4) 0.0114(3) -0.1405(4) 0.0274(14) Uani 1 1 d .
H3A H 0.7895 -0.0133 -0.0947 0.033 Uiso 1 1 calc R
H3B H 0.7695 -0.0240 -0.1786 0.033 Uiso 1 1 calc R
C4 C 0.8396(3) 0.0552(3) -0.1628(4) 0.0258(14) Uani 1 1 d .
C5 C 0.8536(4) 0.0677(4) -0.2356(5) 0.0383(18) Uani 1 1 d .
H5 H 0.8256 0.0467 -0.2721 0.046 Uiso 1 1 calc R
C6 C 0.9080(4) 0.1103(5) -0.2555(5) 0.044(2) Uani 1 1 d .
H6 H 0.9173 0.1171 -0.3058 0.053 Uiso 1 1 calc R
C7 C 0.9494(4) 0.1435(4) -0.2046(5) 0.0353(17) Uani 1 1 d .
H7 H 0.9852 0.1744 -0.2196 0.042 Uiso 1 1 calc R
C8 C 0.9376(4) 0.1306(4) -0.1311(5) 0.0327(16) Uani 1 1 d .
H8 H 0.9667 0.1508 -0.0950 0.039 Uiso 1 1 calc R
C9 C 0.8829(4) 0.0881(4) -0.1111(5) 0.0321(16) Uani 1 1 d .
H9 H 0.8742 0.0807 -0.0607 0.038 Uiso 1 1 calc R
C10 C 0.7376(3) 0.2776(3) -0.3013(4) 0.0239(13) Uani 1 1 d .
C11 C 0.7501(4) 0.3106(4) -0.3739(4) 0.0302(15) Uani 1 1 d .
H11 H 0.7181 0.2895 -0.4107 0.036 Uiso 1 1 calc R
C12 C 0.8267(4) 0.3002(4) -0.3989(4) 0.0342(16) Uani 1 1 d .
H12A H 0.8392 0.2504 -0.3944 0.041 Uiso 1 1 calc R
H12B H 0.8310 0.3133 -0.4509 0.041 Uiso 1 1 calc R
C13 C 0.8781(4) 0.3442(4) -0.3533(5) 0.0327(16) Uani 1 1 d .
C14 C 0.9012(4) 0.4074(4) -0.3799(6) 0.041(2) Uani 1 1 d .
H14 H 0.8891 0.4217 -0.4278 0.049 Uiso 1 1 calc R
C15 C 0.9416(5) 0.4493(5) -0.3370(8) 0.059(3) Uani 1 1 d .
H15 H 0.9560 0.4934 -0.3546 0.071 Uiso 1 1 calc R
C16 C 0.9616(5) 0.4279(6) -0.2682(8) 0.064(4) Uani 1 1 d .
H16 H 0.9899 0.4574 -0.2393 0.077 Uiso 1 1 calc R
C17 C 0.9415(4) 0.3659(8) -0.2414(6) 0.063(4) Uani 1 1 d .
H17 H 0.9568 0.3512 -0.1946 0.076 Uiso 1 1 calc R
C18 C 0.8973(4) 0.3227(6) -0.2837(5) 0.043(2) Uani 1 1 d .
H18 H 0.8810 0.2797 -0.2648 0.052 Uiso 1 1 calc R
C19 C 0.8066(4) 0.5279(3) -0.2075(4) 0.0269(14) Uani 1 1 d .
C20 C 0.8229(4) 0.6048(3) -0.1930(4) 0.0253(13) Uani 1 1 d .
H20 H 0.7788 0.6314 -0.2002 0.030 Uiso 1 1 calc R
C21 C 0.8761(5) 0.6341(4) -0.2470(4) 0.0346(16) Uani 1 1 d .
H21A H 0.9230 0.6163 -0.2347 0.042 Uiso 1 1 calc R
H21B H 0.8645 0.6184 -0.2969 0.042 Uiso 1 1 calc R
C22 C 0.8766(4) 0.7136(4) -0.2444(4) 0.0311(15) Uani 1 1 d .
C23 C 0.8352(6) 0.7505(5) -0.2895(6) 0.048(2) Uani 1 1 d .
H23 H 0.8065 0.7263 -0.3231 0.058 Uiso 1 1 calc R
C24 C 0.8331(5) 0.8240(5) -0.2881(6) 0.052(3) Uani 1 1 d .
H24 H 0.8028 0.8491 -0.3193 0.062 Uiso 1 1 calc R
C25 C 0.8762(6) 0.8581(5) -0.2403(6) 0.058(3) Uani 1 1 d .
H25 H 0.8761 0.9075 -0.2390 0.070 Uiso 1 1 calc R
C26 C 0.9202(6) 0.8214(4) -0.1937(6) 0.051(2) Uani 1 1 d .
H26 H 0.9502 0.8453 -0.1611 0.061 Uiso 1 1 calc R
C27 C 0.9194(5) 0.7480(4) -0.1959(5) 0.0397(18) Uani 1 1 d .
H27 H 0.9483 0.7222 -0.1639 0.048 Uiso 1 1 calc R
C28 C 0.7806(3) 0.5276(4) 0.0842(5) 0.0284(15) Uani 1 1 d .
C29 C 0.7829(4) 0.5383(4) 0.1652(4) 0.0273(14) Uani 1 1 d .
H29 H 0.7611 0.5840 0.1772 0.033 Uiso 1 1 calc R
C30 C 0.8574(4) 0.5378(4) 0.1933(6) 0.0405(19) Uani 1 1 d .
H30A H 0.8576 0.5537 0.2447 0.049 Uiso 1 1 calc R
H30B H 0.8852 0.5712 0.1645 0.049 Uiso 1 1 calc R
C31 C 0.8920(4) 0.4662(4) 0.1892(6) 0.0372(16) Uani 1 1 d .
C32 C 0.8989(5) 0.4275(5) 0.2537(6) 0.046(2) Uani 1 1 d .
H32 H 0.8827 0.4459 0.2986 0.055 Uiso 1 1 calc R
C33 C 0.9299(5) 0.3617(5) 0.2515(6) 0.054(3) Uani 1 1 d .
H33 H 0.9348 0.3358 0.2953 0.065 Uiso 1 1 calc R
C34 C 0.9528(5) 0.3350(4) 0.1885(6) 0.047(2) Uani 1 1 d .
H34 H 0.9732 0.2900 0.1875 0.057 Uiso 1 1 calc R
C35 C 0.9466(6) 0.3727(5) 0.1254(6) 0.050(2) Uani 1 1 d .
H35 H 0.9644 0.3539 0.0813 0.060 Uiso 1 1 calc R
C36 C 0.9148(5) 0.4386(5) 0.1241(5) 0.0413(19) Uani 1 1 d .
H36 H 0.9093 0.4633 0.0796 0.050 Uiso 1 1 calc R
C37 C 0.7650(5) 0.2622(4) 0.1679(5) 0.0391(19) Uani 1 1 d .
C38 C 0.7700(5) 0.1917(4) 0.2051(4) 0.0358(18) Uani 1 1 d .
H38 H 0.7377 0.1909 0.2478 0.043 Uiso 1 1 calc R
C39 C 0.8428(6) 0.1813(4) 0.2317(5) 0.048(2) Uani 1 1 d .
H39A H 0.8525 0.2166 0.2696 0.057 Uiso 1 1 calc R
H39B H 0.8749 0.1902 0.1906 0.057 Uiso 1 1 calc R
C40 C 0.8597(5) 0.1094(4) 0.2635(4) 0.0373(18) Uani 1 1 d .
C41 C 0.8107(5) 0.0672(5) 0.2943(5) 0.0424(19) Uani 1 1 d .
H41 H 0.7640 0.0829 0.2979 0.051 Uiso 1 1 calc R
C42 C 0.8284(5) 0.0007(5) 0.3209(5) 0.047(2) Uani 1 1 d .
H42 H 0.7937 -0.0298 0.3395 0.056 Uiso 1 1 calc R
C43 C 0.8970(5) -0.0189(5) 0.3193(6) 0.050(2) Uani 1 1 d .
H43 H 0.9108 -0.0613 0.3415 0.060 Uiso 1 1 calc R
C44 C 0.9456(5) 0.0220(5) 0.2861(5) 0.046(2) Uani 1 1 d .
H44 H 0.9921 0.0060 0.2810 0.056 Uiso 1 1 calc R
C45 C 0.9275(5) 0.0861(5) 0.2603(6) 0.050(2) Uani 1 1 d .
H45 H 0.9622 0.1152 0.2397 0.060 Uiso 1 1 calc R
O100 O 0.6443(3) 0.3612(3) -0.0642(4) 0.0443(14) Uani 1 1 d .
O101 O 0.8640(3) 0.2675(3) -0.0727(6) 0.064(2) Uani 1 1 d .
O102 O 0.8865(3) 0.3742(3) -0.0521(4) 0.0400(14) Uani 1 1 d .
O103 O 0.9711(3) 0.3003(3) -0.0619(5) 0.0506(16) Uani 1 1 d .
N100 N 0.9083(3) 0.3142(3) -0.0624(5) 0.0394(15) Uani 1 1 d .
N101 N 1.0425(3) 0.6361(4) -0.0610(4) 0.0389(14) Uani 1 1 d .
O104 O 1.1003(3) 0.6089(4) -0.0683(5) 0.0607(19) Uani 1 1 d .
O105 O 1.0360(4) 0.6997(3) -0.0548(5) 0.0545(18) Uani 1 1 d .
O106 O 0.9885(3) 0.5976(4) -0.0574(5) 0.0537(16) Uani 1 1 d .
O150 O 0.6272(6) 0.3695(7) 0.1458(8) 0.117(5) Uani 1 1 d .
O151 O 0.6841(3) 0.5873(3) -0.0841(4) 0.0461(15) Uani 1 1 d .
O200 O 0.5792(5) 0.3824(5) -0.1995(5) 0.076(3) Uani 1 1 d .
O201 O 0.5796(8) 0.4420(6) 0.0336(8) 0.119(4) Uani 1 1 d .
O202 O 1.0144(4) 0.4556(4) -0.0662(10) 0.115(5) Uani 1 1 d .
O203 O 0.7748(8) 0.5712(6) -0.4079(6) 0.111(4) Uani 1 1 d .
O204 O 0.7818(8) 0.3217(8) 0.3574(7) 0.123(5) Uani 1 1 d .
O205 O 0.5881(8) 0.4364(8) 0.2769(12) 0.153(6) Uani 1 1 d U
O206 O 0.7592(7) 0.5488(14) 0.3632(7) 0.200(11) Uani 1 1 d U

loop_
_atom_site_aniso_label
_atom_site_aniso_U_11
_atom_site_aniso_U_22
_atom_site_aniso_U_33
_atom_site_aniso_U_23
_atom_site_aniso_U_13
_atom_site_aniso_U_12
Ho1 0.02515(18) 0.01726(14) 0.02782(16) 0.00042(12) -0.00037(13) -0.00160(13)
Cu1 0.0387(5) 0.0183(4) 0.0286(5) 0.0037(3) -0.0047(4) -0.0038(3)
Cu2 0.0276(4) 0.0181(4) 0.0243(5) -0.0006(3) -0.0029(3) -0.0019(3)
Cu3 0.0278(4) 0.0182(4) 0.0266(5) 0.0011(3) -0.0011(3) 0.0005(3)
Cu4 0.0278(4) 0.0155(3) 0.0267(5) -0.0021(3) 0.0032(3) -0.0020(3)
Cu5 0.0400(5) 0.0231(4) 0.0271(5) 0.0021(3) 0.0017(4) -0.0016(4)
O1 0.038(3) 0.029(3) 0.028(3) 0.007(2) -0.005(2) -0.002(2)
O2 0.039(3) 0.019(2) 0.030(3) -0.0021(18) -0.004(2) -0.008(2)
O3 0.021(2) 0.017(2) 0.045(3) 0.002(2) -0.002(2) -0.0044(17)
O4 0.029(2) 0.015(2) 0.026(2) 0.0034(17) -0.0034(18) -0.0028(17)
O5 0.038(3) 0.017(2) 0.040(3) 0.002(2) 0.003(2) 0.000(2)
O6 0.032(3) 0.016(2) 0.029(3) -0.0019(18) -0.004(2) -0.0039(18)
O7 0.032(3) 0.023(2) 0.028(3) -0.0009(19) 0.004(2) -0.002(2)
O8 0.038(3) 0.020(2) 0.022(2) -0.0009(18) -0.001(2) 0.0018(19)
O9 0.066(4) 0.021(2) 0.031(3) 0.003(2) -0.006(3) -0.004(2)
O10 0.055(3) 0.014(2) 0.025(3) 0.0038(18) -0.003(2) -0.009(2)
N1 0.026(3) 0.013(2) 0.040(3) 0.005(2) -0.002(2) 0.002(2)
N2 0.023(3) 0.017(2) 0.029(3) -0.002(2) 0.001(2) -0.001(2)
N3 0.028(3) 0.029(3) 0.039(4) 0.002(3) -0.007(3) 0.000(2)
N4 0.024(3) 0.024(3) 0.024(3) -0.001(2) 0.002(2) 0.002(2)
N5 0.031(3) 0.013(2) 0.037(3) 0.000(2) 0.009(2) 0.003(2)
N6 0.028(3) 0.017(3) 0.033(3) -0.002(2) 0.004(2) -0.002(2)
N7 0.048(4) 0.029(3) 0.025(3) -0.001(2) 0.006(3) -0.003(3)
N8 0.030(3) 0.022(3) 0.034(3) 0.003(2) 0.002(2) 0.002(2)
N9 0.072(5) 0.034(4) 0.021(3) 0.000(3) -0.008(3) -0.004(3)
N10 0.063(4) 0.012(3) 0.031(3) 0.005(2) -0.003(3) -0.007(3)
C1 0.023(3) 0.035(4) 0.030(4) 0.004(3) 0.001(3) 0.000(3)
C2 0.028(3) 0.015(3) 0.042(4) 0.005(3) -0.004(3) -0.005(3)
C3 0.023(3) 0.016(3) 0.043(4) 0.001(3) 0.001(3) 0.001(2)
C4 0.018(3) 0.021(3) 0.038(4) 0.004(3) -0.002(3) 0.006(2)
C5 0.037(4) 0.039(4) 0.038(4) -0.006(3) -0.003(3) -0.006(3)
C6 0.034(4) 0.056(5) 0.042(5) 0.001(4) -0.001(4) -0.013(4)
C7 0.030(4) 0.030(4) 0.046(5) 0.006(3) 0.005(3) -0.009(3)
C8 0.024(3) 0.028(3) 0.046(5) 0.001(3) -0.002(3) 0.007(3)
C9 0.020(3) 0.037(4) 0.039(4) 0.007(3) -0.005(3) 0.003(3)
C10 0.012(2) 0.026(3) 0.034(4) -0.004(3) -0.006(2) -0.002(2)
C11 0.025(3) 0.036(4) 0.030(4) -0.005(3) -0.006(3) -0.010(3)
C12 0.045(4) 0.026(3) 0.032(4) -0.005(3) 0.008(3) -0.003(3)
C13 0.029(4) 0.027(3) 0.042(4) -0.006(3) 0.015(3) 0.003(3)
C14 0.030(4) 0.034(4) 0.060(6) 0.003(4) 0.009(4) 0.000(3)
C15 0.028(4) 0.041(5) 0.108(10) -0.020(5) 0.007(5) -0.007(4)
C16 0.026(4) 0.067(7) 0.100(10) -0.048(7) 0.007(5) -0.010(4)
C17 0.019(4) 0.125(11) 0.045(6) -0.037(6) -0.002(3) 0.012(5)
C18 0.025(4) 0.066(6) 0.038(4) -0.005(4) 0.000(3) 0.012(4)
C19 0.023(3) 0.020(3) 0.038(4) 0.001(3) 0.004(3) 0.004(2)
C20 0.033(3) 0.018(3) 0.025(3) -0.003(2) 0.006(3) 0.003(3)
C21 0.046(4) 0.023(3) 0.034(4) 0.004(3) 0.010(3) -0.001(3)
C22 0.036(4) 0.025(3) 0.032(4) 0.003(3) 0.012(3) -0.001(3)
C23 0.058(6) 0.036(5) 0.051(6) 0.003(4) 0.010(4) -0.010(4)
C24 0.051(5) 0.037(5) 0.068(7) 0.017(4) 0.016(5) 0.007(4)
C25 0.087(8) 0.024(4) 0.064(7) 0.001(4) 0.044(6) 0.008(4)
C26 0.071(6) 0.026(4) 0.057(6) -0.004(4) 0.028(5) -0.010(4)
C27 0.044(4) 0.031(4) 0.044(5) -0.007(3) 0.011(4) -0.001(3)
C28 0.013(3) 0.025(3) 0.047(4) 0.005(3) 0.004(3) 0.007(2)
C29 0.028(3) 0.025(3) 0.030(4) 0.003(3) -0.004(3) -0.002(3)
C30 0.043(4) 0.023(3) 0.055(5) 0.001(4) -0.016(4) 0.000(3)
C31 0.032(4) 0.028(3) 0.052(5) -0.002(4) -0.010(4) -0.001(3)
C32 0.047(5) 0.044(5) 0.047(5) -0.004(4) -0.016(4) -0.002(4)
C33 0.049(5) 0.051(6) 0.061(7) 0.003(5) -0.026(5) -0.004(4)
C34 0.042(4) 0.036(4) 0.063(6) -0.003(4) -0.029(5) 0.002(3)
C35 0.058(6) 0.045(5) 0.047(5) -0.009(4) -0.017(4) 0.010(4)
C36 0.041(5) 0.041(5) 0.042(5) -0.005(4) -0.008(4) -0.003(4)
C37 0.053(5) 0.016(3) 0.049(5) 0.002(3) -0.005(4) -0.003(3)
C38 0.060(5) 0.021(3) 0.027(4) 0.002(3) -0.003(3) -0.004(3)
C39 0.075(7) 0.027(4) 0.041(5) 0.007(3) -0.004(4) -0.008(4)
C40 0.056(5) 0.030(4) 0.026(4) 0.001(3) -0.003(3) -0.006(3)
C41 0.042(4) 0.038(4) 0.047(5) 0.007(4) 0.000(4) 0.001(4)
C42 0.057(6) 0.035(4) 0.048(5) 0.015(4) 0.010(4) 0.002(4)
C43 0.059(6) 0.036(4) 0.054(6) 0.012(4) 0.003(4) 0.021(4)
C44 0.045(5) 0.040(5) 0.053(6) 0.003(4) 0.000(4) -0.004(4)
C45 0.048(5) 0.047(5) 0.055(6) 0.003(4) -0.002(4) -0.018(4)
O100 0.029(3) 0.028(3) 0.076(4) -0.011(3) -0.004(3) -0.001(2)
O101 0.028(3) 0.030(3) 0.135(7) -0.018(4) 0.002(4) 0.003(2)
O102 0.024(2) 0.036(3) 0.060(4) 0.000(3) -0.003(3) 0.001(2)
O103 0.035(3) 0.046(3) 0.071(5) -0.007(4) -0.006(3) 0.006(3)
N100 0.026(3) 0.037(3) 0.055(4) 0.003(4) -0.004(3) 0.007(3)
N101 0.029(3) 0.046(4) 0.041(4) -0.003(3) 0.002(3) 0.003(3)
O104 0.038(3) 0.089(5) 0.054(4) -0.005(4) 0.008(3) 0.023(3)
O105 0.053(4) 0.042(3) 0.069(5) -0.009(3) 0.016(4) 0.002(3)
O106 0.037(3) 0.054(4) 0.070(5) -0.010(4) -0.004(3) 0.005(3)
O150 0.075(7) 0.120(10) 0.157(13) -0.026(9) 0.012(7) -0.019(7)
O151 0.042(3) 0.034(3) 0.062(4) -0.008(3) 0.001(3) 0.001(3)
O200 0.063(5) 0.088(6) 0.077(6) -0.036(5) -0.005(4) 0.000(4)
O201 0.142(11) 0.079(7) 0.137(11) -0.015(7) 0.012(9) 0.028(7)
O202 0.042(4) 0.047(4) 0.255(15) -0.036(8) -0.002(7) 0.009(3)
O203 0.165(12) 0.098(8) 0.069(7) 0.033(6) -0.026(7) -0.032(8)
O204 0.142(12) 0.130(11) 0.096(9) 0.029(8) -0.014(8) -0.022(9)
O205 0.115(11) 0.110(11) 0.233(19) -0.021(12) -0.019(12) 0.001(8)
O206 0.075(8) 0.47(3) 0.061(8) 0.016(12) -0.004(6) -0.001(13)

loop_
_atom_type_symbol
_atom_type_description
_atom_type_scat_dispersion_real
_atom_type_scat_dispersion_imag
_atom_type_scat_source
C C 0.0033 0.0016 'International Tables Vol C Tables 4.2.6.8 and 6.1.1.4'
H H 0.0000 0.0000 'International Tables Vol C Tables 4.2.6.8 and 6.1.1.4'
N N 0.0061 0.0033 'International Tables Vol C Tables 4.2.6.8 and 6.1.1.4'
O O 0.0106 0.0060 'International Tables Vol C Tables 4.2.6.8 and 6.1.1.4'
Cu Cu 0.3201 1.2651 'International Tables Vol C Tables 4.2.6.8 and 6.1.1.4'
Ho Ho -0.2175 4.6783 'International Tables Vol C Tables 4.2.6.8 and 6.1.1.4'

loop_
_geom_angle_atom_site_label_1
_geom_angle_atom_site_label_2
_geom_angle_atom_site_label_3
_geom_angle
O100 Ho1 O10 90.1(3)
O100 Ho1 O6 91.5(2)
O10 Ho1 O6 144.83(16)
O100 Ho1 O4 80.7(2)
O10 Ho1 O4 143.40(16)
O6 Ho1 O4 71.25(16)
O100 Ho1 O8 80.64(19)
O10 Ho1 O8 72.62(17)
O6 Ho1 O8 73.01(17)
O4 Ho1 O8 138.90(16)
O100 Ho1 O101 153.60(19)
O10 Ho1 O101 89.8(3)
O6 Ho1 O101 103.5(3)
O4 Ho1 O101 83.8(3)
O8 Ho1 O101 124.3(2)
O100 Ho1 O2 83.53(19)
O10 Ho1 O2 71.92(17)
O6 Ho1 O2 143.12(17)
O4 Ho1 O2 71.88(16)
O8 Ho1 O2 140.93(17)
O101 Ho1 O2 71.4(2)
O100 Ho1 O102 154.67(19)
O10 Ho1 O102 87.2(2)
O6 Ho1 O102 76.73(19)
O4 Ho1 O102 115.40(19)
O8 Ho1 O102 74.50(18)
O101 Ho1 O102 51.64(19)
O2 Ho1 O102 119.23(19)
O100 Ho1 N100 178.5(3)
O10 Ho1 N100 88.5(2)
O6 Ho1 N100 89.9(2)
O4 Ho1 N100 100.1(2)
O8 Ho1 N100 99.48(19)
O101 Ho1 N100 25.9(2)
O2 Ho1 N100 95.50(19)
O102 Ho1 N100 25.78(19)
N10 Cu1 O2 91.6(2)
N10 Cu1 O1 174.7(3)
O2 Cu1 O1 85.7(2)
N10 Cu1 N9 82.6(3)
O2 Cu1 N9 169.2(3)
O1 Cu1 N9 100.8(3)
N2 Cu2 O3 170.1(2)
N2 Cu2 O4 90.5(2)
O3 Cu2 O4 85.9(2)
N2 Cu2 N1 82.3(3)
O3 Cu2 N1 102.1(2)
O4 Cu2 N1 170.7(2)
N4 Cu3 O5 172.6(3)
N4 Cu3 O6 88.8(2)
O5 Cu3 O6 85.8(2)
N4 Cu3 N3 81.7(3)
O5 Cu3 N3 103.7(3)
O6 Cu3 N3 170.5(2)
N6 Cu4 O7 172.0(2)
N6 Cu4 O8 91.3(2)
O7 Cu4 O8 84.7(2)
N6 Cu4 N5 81.9(2)
O7 Cu4 N5 101.7(2)
O8 Cu4 N5 172.5(2)
N8 Cu5 O10 89.4(2)
N8 Cu5 O9 169.1(3)
O10 Cu5 O9 85.7(2)
N8 Cu5 N7 81.2(3)
O10 Cu5 N7 170.6(2)
O9 Cu5 N7 103.6(3)
N8 Cu5 O150 105.0(4)
O10 Cu5 O150 89.8(4)
O9 Cu5 O150 84.7(4)
N7 Cu5 O150 92.6(4)
C1 O1 Cu1 108.0(5)
N2 O2 Cu1 107.7(4)
N2 O2 Ho1 124.1(4)
Cu1 O2 Ho1 124.4(2)
C10 O3 Cu2 107.4(5)
N4 O4 Cu2 106.3(4)
N4 O4 Ho1 125.6(4)
Cu2 O4 Ho1 126.8(2)
C19 O5 Cu3 107.2(4)
N6 O6 Cu3 107.7(4)
N6 O6 Ho1 123.3(4)
Cu3 O6 Ho1 128.9(2)
C28 O7 Cu4 108.5(5)
N8 O8 Cu4 108.3(4)
N8 O8 Ho1 124.3(4)
Cu4 O8 Ho1 123.9(2)
C37 O9 Cu5 106.5(5)
N10 O10 Cu5 106.8(4)
N10 O10 Ho1 125.1(4)
Cu5 O10 Ho1 128.0(2)
C2 N1 Cu2 111.3(4)
C1 N2 O2 115.5(6)
C1 N2 Cu2 118.4(5)
O2 N2 Cu2 125.2(4)
C11 N3 Cu3 106.7(5)
C10 N4 O4 117.7(6)
C10 N4 Cu3 116.6(5)
O4 N4 Cu3 124.9(4)
C20 N5 Cu4 108.2(4)
C19 N6 O6 114.9(6)
C19 N6 Cu4 117.7(5)
O6 N6 Cu4 123.7(4)
C29 N7 Cu5 106.6(4)
C28 N8 O8 114.7(6)
C28 N8 Cu5 117.1(5)
O8 N8 Cu5 125.2(4)
C38 N9 Cu1 112.0(5)
C37 N10 O10 117.2(6)
C37 N10 Cu1 118.6(5)
O10 N10 Cu1 122.2(5)
O1 C1 N2 123.1(7)
O1 C1 C2 122.5(6)
N2 C1 C2 114.5(7)
N1 C2 C1 108.7(5)
N1 C2 C3 110.3(6)
C1 C2 C3 111.0(6)
C4 C3 C2 113.4(5)
C5 C4 C9 117.1(7)
C5 C4 C3 120.7(7)
C9 C4 C3 122.1(7)
C6 C5 C4 120.4(8)
C5 C6 C7 122.3(9)
C8 C7 C6 118.5(7)
C9 C8 C7 119.2(8)
C8 C9 C4 122.5(8)
N4 C10 O3 122.0(7)
N4 C10 C11 117.0(6)
O3 C10 C11 120.7(6)
N3 C11 C10 107.1(6)
N3 C11 C12 110.5(6)
C10 C11 C12 111.1(6)
C13 C12 C11 112.0(6)
C14 C13 C18 120.0(9)
C14 C13 C12 119.7(8)
C18 C13 C12 120.1(8)
C15 C14 C13 119.8(10)
C14 C15 C16 120.6(10)
C17 C16 C15 121.1(9)
C16 C17 C18 119.4(11)
C13 C18 C17 119.1(10)
O5 C19 N6 124.2(6)
O5 C19 C20 121.0(6)
N6 C19 C20 114.4(7)
N5 C20 C21 113.6(6)
N5 C20 C19 109.1(6)
C21 C20 C19 112.3(6)
C22 C21 C20 110.6(6)
C23 C22 C27 119.7(8)
C23 C22 C21 120.2(8)
C27 C22 C21 120.1(8)
C22 C23 C24 122.0(10)
C25 C24 C23 118.2(10)
C24 C25 C26 121.0(9)
C25 C26 C27 118.8(10)
C22 C27 C26 120.3(9)
O7 C28 N8 123.7(8)
O7 C28 C29 121.4(7)
N8 C28 C29 114.7(7)
C28 C29 N7 108.9(6)
C28 C29 C30 111.3(7)
N7 C29 C30 109.5(6)
C29 C30 C31 113.4(6)
C36 C31 C32 119.6(8)
C36 C31 C30 121.9(9)
C32 C31 C30 118.5(9)
C33 C32 C31 119.8(10)
C34 C33 C32 120.8(10)
C33 C34 C35 119.7(9)
C34 C35 C36 122.0(10)
C31 C36 C35 118.1(9)
N10 C37 O9 123.5(7)
N10 C37 C38 115.9(7)
O9 C37 C38 120.5(7)
N9 C38 C39 113.2(7)
N9 C38 C37 107.6(6)
C39 C38 C37 109.0(7)
C38 C39 C40 116.3(7)
C41 C40 C45 118.5(8)
C41 C40 C39 123.1(9)
C45 C40 C39 118.5(8)
C40 C41 C42 121.1(9)
C43 C42 C41 118.2(9)
C44 C43 C42 120.7(8)
C43 C44 C45 119.9(9)
C44 C45 C40 121.3(9)
N100 O101 Ho1 97.0(4)
N100 O102 Ho1 94.1(4)
O103 N100 O102 121.9(7)
O103 N100 O101 120.7(7)
O102 N100 O101 117.3(6)
O103 N100 Ho1 177.9(6)
O102 N100 Ho1 60.2(4)
O101 N100 Ho1 57.2(4)
O105 N101 O104 121.3(8)
O105 N101 O106 119.2(7)
O104 N101 O106 119.4(8)

loop_
_geom_bond_atom_site_label_1
_geom_bond_atom_site_label_2
_geom_bond_distance
Ho1 O100 2.310(5)
Ho1 O10 2.363(5)
Ho1 O6 2.378(5)
Ho1 O4 2.387(5)
Ho1 O8 2.388(5)
Ho1 O101 2.414(6)
Ho1 O2 2.421(5)
Ho1 O102 2.480(5)
Ho1 N100 2.851(6)
Cu1 N10 1.910(6)
Cu1 O2 1.913(5)
Cu1 O1 1.911(6)
Cu1 N9 1.993(7)
Cu2 N2 1.905(6)
Cu2 O3 1.912(6)
Cu2 O4 1.918(5)
Cu2 N1 1.987(5)
Cu3 N4 1.904(6)
Cu3 O5 1.913(5)
Cu3 O6 1.923(5)
Cu3 N3 2.020(7)
Cu4 N6 1.908(6)
Cu4 O7 1.935(5)
Cu4 O8 1.937(5)
Cu4 N5 2.021(6)
Cu5 N8 1.915(6)
Cu5 O10 1.927(5)
Cu5 O9 1.956(6)
Cu5 N7 2.029(6)
Cu5 O150 2.445(11)
O1 C1 1.256(10)
O2 N2 1.363(7)
O3 C10 1.303(8)
O4 N4 1.382(7)
O5 C19 1.291(10)
O6 N6 1.389(7)
O7 C28 1.270(9)
O8 N8 1.390(8)
O9 C37 1.313(9)
O10 N10 1.409(7)
N1 C2 1.488(9)
N2 C1 1.322(9)
N3 C11 1.489(10)
N4 C10 1.273(9)
N5 C20 1.478(10)
N6 C19 1.294(9)
N7 C29 1.510(9)
N8 C28 1.316(10)
N9 C38 1.482(10)
N10 C37 1.265(11)
C1 C2 1.524(11)
C2 C3 1.537(10)
C3 C4 1.509(9)
C4 C5 1.384(11)
C4 C9 1.412(10)
C5 C6 1.379(12)
C6 C7 1.383(12)
C7 C8 1.390(12)
C8 C9 1.382(11)
C10 C11 1.495(10)
C11 C12 1.559(11)
C12 C13 1.548(11)
C13 C14 1.384(11)
C13 C18 1.391(12)
C14 C15 1.367(14)
C15 C16 1.382(19)
C16 C17 1.347(19)
C17 C18 1.421(14)
C19 C20 1.537(9)
C20 C21 1.532(10)
C21 C22 1.531(10)
C22 C23 1.349(13)
C22 C27 1.380(12)
C23 C24 1.416(13)
C24 C25 1.374(17)
C25 C26 1.396(17)
C26 C27 1.414(11)
C28 C29 1.500(11)
C29 C30 1.524(10)
C30 C31 1.531(10)
C31 C36 1.380(13)
C31 C32 1.405(13)
C32 C33 1.399(14)
C33 C34 1.340(16)
C34 C35 1.371(15)
C35 C36 1.408(13)
C37 C38 1.522(10)
C38 C39 1.496(14)
C39 C40 1.537(11)
C40 C41 1.366(12)
C40 C45 1.380(14)
C41 C42 1.412(12)
C42 C43 1.373(14)
C43 C44 1.366(14)
C44 C45 1.366(14)
O101 N100 1.253(9)
O102 N100 1.243(9)
O103 N100 1.238(9)
N101 O105 1.236(9)
N101 O104 1.238(9)
N101 O106 1.277(9)

loop_
_geom_hbond_atom_site_label_D
_geom_hbond_atom_site_label_H
_geom_hbond_atom_site_label_A
_geom_hbond_distance_DH
_geom_hbond_distance_HA
_geom_hbond_distance_DA
_geom_hbond_angle_DHA
_geom_hbond_site_symmetry_A
N5 H5A O3 0.92 1.93 2.832(7) 167.1 3_655
N5 H5B O106 0.92 2.14 3.007(9) 156.7 .
